data_7706967
loop_
_publ_author_name
'Matveeva, Regina'
'Blasius, Clemens K.'
'Wadepohl, Hubert'
'Gade, Lutz H.'

_publ_section_title
;
 Reactivity of a T-shaped cobalt(I) pincer-complex.
;
_journal_issue 20
_journal_name_full 'Dalton transactions (Cambridge, England : 2003)'
_journal_page_first 6802
_journal_page_last 6810
_journal_paper_doi 10.1039/d1dt00277e
_journal_volume 50
_journal_year 2021
_chemical_absolute_configuration ad
_chemical_formula_moiety 'C28 H31 Co N3 O2 S'
_chemical_formula_sum 'C28 H31 Co N3 O2 S'
_chemical_formula_weight 532.55
_chemical_properties_physical 'air-sensitive, moisture-sensitive'
_space_group_crystal_system monoclinic
_space_group_IT_number 4
_space_group_name_Hall 'P 2yb'
_space_group_name_H-M_alt 'P 1 21 1'
_atom_sites_solution_hydrogens geom
_atom_sites_solution_primary dual
_atom_sites_solution_secondary difmap
_audit_block_code ga_rem8
_audit_creation_date 2020-06-02
_audit_creation_method
;
encif (version 1.113)

encifer (version_id = 274361.64)

Olex2 1.3
(compiled 2020.01.31 svn.r88ba2a3 for OlexSys, GUI svn.r6032)
;
_audit_update_record
;
2021-01-14 deposited with the CCDC.	2021-03-24 downloaded from the CCDC.
;
_cell_angle_alpha 90
_cell_angle_beta 91.3805(16)
_cell_angle_gamma 90
_cell_formula_units_Z 2
_cell_length_a 10.46816(18)
_cell_length_b 10.86892(15)
_cell_length_c 11.73210(18)
_cell_measurement_reflns_used 15774
_cell_measurement_temperature 120(1)
_cell_measurement_theta_max 70.8070
_cell_measurement_theta_min 3.7730
_cell_volume 1334.46(4)
_computing_cell_refinement 'CrysAlisPro 1.171.40.80a (Rigaku OD, 2020)'
_computing_data_collection 'CrysAlisPro 1.171.40.80a (Rigaku OD, 2020)'
_computing_data_reduction 'CrysAlisPro 1.171.40.80a (Rigaku OD, 2020)'
_computing_publication_material 'encif (Wadepohl, 2009-19); encifer (Allen et al., 2004)'
_computing_structure_refinement 'SHELXL 2018/3 (Sheldrick, 2015)'
_computing_structure_solution 'SIR2019 (Giacovazzo et al., 2019)'
_diffrn_ambient_environment N~2~
_diffrn_ambient_temperature 120(1)
_diffrn_detector 'CCD plate'
_diffrn_detector_area_resol_mean 7.9621
_diffrn_detector_type Eos
_diffrn_measured_fraction_theta_full 1.000
_diffrn_measured_fraction_theta_max 0.991
_diffrn_measurement_details
;
List of Runs (angles in degrees, time in seconds):

  # Type    Start    End  Width  t~exp~   \w     \q     \k     \f   Frames
#--------------------------------------------------------------------------
  1  \w    -69.00  21.00   1.00    1.00    --    0.00 -57.00-150.00   90
  2  \w    -26.00  72.00   1.00    1.00    --    0.00  38.00-180.00   98
  3  \w    -21.00  69.00   1.00    1.00    --    0.00  57.00   0.00   90
  4  \w    -34.00  11.00   1.00    1.00    --   14.00 110.00  70.85   45
  5  \w    -32.00   7.00   1.00    1.00    --   18.00 114.00-117.18   39
  6  \w    -28.00   7.00   1.00    1.00    --   22.00 114.00-171.40   35
  7  \w      0.00  28.00   1.00    5.00    --   38.00  92.00 -86.47   28
  8  \w      6.00  33.00   1.00    5.00    --   42.00  88.00  67.82   27
  9  \w      6.00  34.00   1.00    5.00    --   42.00  87.00  -6.84   28
 10  \w      5.00  32.00   1.00    5.00    --   42.00  90.00 142.39   27
 11  \w     14.00  45.00   1.00    5.00    --   46.00  81.00  80.19   31
 12  \w     18.00  45.00   1.00    5.00    --   50.00  80.00-151.62   27
 13  \w     17.00  45.00   1.00    5.00    --   50.00  82.00-122.06   28
 14  \w     17.00  45.00   1.00    5.00    --   50.00  82.00 -74.08   28
 15  \w    -15.00  75.00   1.00    5.00    --   54.00 -57.00-120.00   90
 16  \w     24.00 124.00   1.00    5.00    --   54.00  77.00-150.00  100
 17  \w     24.00 124.00   1.00    5.00    --   54.00  77.00 -60.00  100
 18  \w      1.00  96.00   1.00    5.00    --   54.00 -99.00 150.00   95
 19  \w     24.00 124.00   1.00    5.00    --   54.00  77.00  30.00  100
 20  \w     24.00 124.00   1.00    5.00    --   54.00  77.00   0.00  100
 21  \w     24.00 124.00   1.00    5.00    --   54.00  77.00 -90.00  100
 22  \w     24.00 124.00   1.00    5.00    --   54.00  77.00 120.00  100
 23  \w     24.00 124.00   1.00    5.00    --   54.00  77.00-180.00  100
 24  \w    -18.00  80.00   1.00    5.00    --   54.00 -38.00 150.00   98
 25  \w     23.00 111.00   1.00    5.00    --   54.00-125.00  60.00   88
 26  \w     28.00 128.00   1.00    5.00    --   58.00  77.00 133.43  100
 27  \w     28.00 128.00   1.00    5.00    --   58.00  77.00 154.24  100
 28  \w     29.00 128.00   1.00    5.00    --   58.00  75.00 -34.66   99
 29  \w     31.00 127.00   1.00    5.00    --   58.00  71.00 104.80   96
 30  \w     28.00 128.00   1.00    5.00    --   58.00  77.00  54.88  100
 31  \w     34.00 131.00   1.00    5.00    --   62.00  73.00   8.81   97
 32  \w     39.00 130.00   1.00    5.00    --   62.00  66.00  -2.21   91
 33  \w     33.00 132.00   1.00    5.00    --   62.00  76.00-157.11   99
 34  \w     32.00 132.00   1.00    5.00    --   62.00  77.00  40.23  100
 35  \w     37.00 136.00   1.00    5.00    --   66.00  75.00-178.94   99
 36  \w     41.00 134.00   1.00    5.00    --   66.00  69.00  74.30   93
 37  \w     38.00 135.00   1.00    5.00    --   66.00  73.00 -59.43   97
 38  \w     44.00 134.00   1.00    5.00    --   66.00  62.00   3.71   90
 39  \w     37.00 136.00   1.00    5.00    --   66.00  76.00-131.72   99
 40  \w     45.00 138.00   1.00    5.00    --   70.00  69.00  15.35   93
 41  \w     41.00 140.00   1.00    5.00    --   70.00  75.00-115.49   99
 42  \w     49.00 139.00   1.00    5.00    --   70.00  56.00 164.69   90
 43  \w     49.00 139.00   1.00    5.00    --   70.00  58.00 108.55   90
 44  \w     50.00 138.00   1.00    5.00    --   70.00  59.00 172.02   88
 45  \w     44.00 144.00   1.00    5.00    --   74.00  77.00 -99.65  100
 46  \w     57.00 147.00   1.00    5.00    --   78.00  56.00  83.50   90
 47  \w     59.00 153.00   1.00   15.00    --   82.00  48.00 -32.19   94
 48  \w     56.00 154.00   1.00   15.00    --   82.00  38.00  43.68   98
 49  \w     63.00 157.00   1.00   15.00    --   86.00  47.00 -36.41   94
 50  \w     64.00 156.00   1.00   15.00    --   86.00  50.00  92.06   92
 51  \w     60.00 155.00   1.00   15.00    --   86.00  70.00  17.17   95
 52  \w     62.00 159.00   1.00   15.00    --   90.00  73.00-155.63   97
 53  \w     71.00 165.00   1.00   15.00    --   94.00  46.00-146.14   94
 54  \w     78.00 178.00   1.00   15.00    --  108.00  77.00  90.00  100
 55  \w     85.00 175.00   1.00   15.00    --  108.00  64.00 120.00   90
 56  \w     78.00 178.00   1.00   15.00    --  108.00  77.00 -30.00  100
 57  \w     78.00 178.00   1.00   15.00    --  108.00  77.00  60.00  100
 58  \w     36.00 109.00   1.00   15.00    --  108.00 -92.00 150.00   73
 59  \w     78.00 178.00   1.00   15.00    --  108.00  77.00-120.00  100
 60  \w     82.00 178.00   1.00   15.00    --  108.00  38.00 120.00   96
 61  \w     82.00 178.00   1.00   15.00    --  108.00  38.00-180.00   96
 62  \w     78.00 178.00   1.00   15.00    --  108.00  77.00-180.00  100
 63  \w     85.00 175.00   1.00   15.00    --  108.00  64.00-150.00   90
 64  \w     83.00 176.00   1.00   15.00    --  108.00  69.00-134.59   93
 65  \w     82.00 178.00   1.00   15.00    --  108.00  38.00   0.00   96
 66  \w     78.00 178.00   1.00   15.00    --  108.00  77.00 -60.00  100
 67  \w     85.00 175.00   1.00   15.00    --  108.00  64.00  30.00   90
 68  \w     85.00 175.00   1.00   15.00    --  108.00  64.00 -30.00   90
 69  \w     85.00 175.00   1.00   15.00    --  108.00  64.00 -60.00   90
 70  \w     38.00 138.00   1.00   15.00    --  108.00 -77.00-120.00  100
 71  \w     85.00 175.00   1.00   15.00    --  108.00  64.00-180.00   90
 72  \w     85.00 175.00   1.00   15.00    --  108.00  64.00   0.00   90
 73  \w     85.00 175.00   1.00   15.00    --  108.00  64.00  90.00   90
 74  \w     85.00 175.00   1.00   15.00    --  108.00  64.00 150.00   90
 75  \w     85.00 175.00   1.00   15.00    --  108.00  64.00  60.00   90
 76  \w     78.00 178.00   1.00   15.00    --  108.00  77.00 150.00  100
 77  \w     85.00 175.00   1.00   15.00    --  108.00  64.00-120.00   90
 78  \w     41.00 131.00   1.00   15.00    --  108.00 -64.00  60.00   90
 79  \w     82.00 178.00   1.00   15.00    --  108.00  38.00 150.00   96
 80  \w     78.00 178.00   1.00   15.00    --  108.00  77.00   0.00  100
 81  \w     78.00 178.00   1.00   15.00    --  108.00  77.00 -90.00  100
 82  \w     36.00 113.00   1.00   15.00    --  108.00-111.00  30.00   77
 83  \w     78.00 178.00   1.00   15.00    --  108.00  77.00  30.00  100
 84  \w     36.00 109.00   1.00   15.00    --  108.00 -92.00  60.00   73
 85  \w     85.00 175.00   1.00   15.00    --  108.00  64.00 -90.00   90
 86  \w     36.00 113.00   1.00   15.00    --  108.00-111.00 -90.00   77
 87  \w     78.00 178.00   1.00   15.00    --  108.00  77.00 120.00  100
 88  \w     78.00 178.00   1.00   15.00    --  108.00  77.00-150.00  100
 89  \w     38.00 130.00   1.00   15.00    --  108.00 -50.00 150.00   92
 90  \f      0.00 120.00   1.00    1.00   0.93   0.00 -40.00    --   120
 91  \f      0.00 120.00   1.00    1.00  -0.93   0.00  40.00    --   120
 92  \f      0.00 120.00   1.00    1.00 -46.10   0.00 -60.00    --   120
 93  \f      0.00 120.00   1.00    1.00 -48.23   0.00 -40.00    --   120
 94  \f      0.00 120.00   1.00    1.00  -0.70   0.00 -60.00    --   120
 95  \f      0.00 120.00   1.00    1.00  48.23   0.00  40.00    --   120
 96  \f      0.00 120.00   1.00    5.00   5.77  54.00 -40.00    --   120
 97  \f    240.00 360.00   1.00    5.00  54.93  54.00 -40.00    --   120
 98  \f      0.00 120.00   1.00    5.00  53.30  54.00 -60.00    --   120
 99  \f    120.00 240.00   1.00    5.00  54.70  54.00  60.00    --   120
100  \f    240.00 360.00   1.00    5.00  53.07  54.00  40.00    --   120
101  \f      0.00 120.00   1.00    5.00  54.70  54.00  60.00    --   120
102  \f      0.00 120.00   1.00    5.00 100.10  54.00  60.00    --   120
103  \f    120.00 240.00   1.00    5.00   5.77  54.00 -40.00    --   120
104  \f    120.00 240.00   1.00    5.00  53.30  54.00 -60.00    --   120
105  \f      0.00 120.00   1.00    5.00   7.90  54.00 -60.00    --   120
106  \f    120.00 240.00   1.00    5.00   7.90  54.00 -60.00    --   120
107  \w     24.00 124.00   1.00    5.00    --   54.00  77.00 -30.00  100
108  \f      0.00 120.00   1.00    5.00  53.07  54.00  40.00    --   120
109  \f    120.00 240.00   1.00    5.00 100.10  54.00  60.00    --   120
110  \f    120.00 240.00   1.00    5.00  53.07  54.00  40.00    --   120
111  \f      0.00  66.00   1.00    5.00 102.23  54.00  40.00    --    66
;
_diffrn_measurement_device 'four-circle diffractometer'
_diffrn_measurement_device_type 'Agilent SuperNova, Dual, Cu at home/near, Eos'
_diffrn_measurement_method '\w and \f scans'
_diffrn_measurement_specimen_support 'polyimid foil'
_diffrn_orient_matrix_type 'CrysAlisPro convention (1999,Acta A55,543-557)'
_diffrn_orient_matrix_UB_11 0.0237723000
_diffrn_orient_matrix_UB_12 0.0172807000
_diffrn_orient_matrix_UB_13 0.1291424000
_diffrn_orient_matrix_UB_21 0.0076408000
_diffrn_orient_matrix_UB_22 0.1401927000
_diffrn_orient_matrix_UB_23 -0.0170063000
_diffrn_orient_matrix_UB_31 -0.1451612000
_diffrn_orient_matrix_UB_32 0.0101936000
_diffrn_orient_matrix_UB_33 0.0171565000
_diffrn_radiation_collimation 'focusing mirrors'
_diffrn_radiation_monochromator mirror
_diffrn_radiation_probe x-ray
_diffrn_radiation_type 'Cu K\a'
_diffrn_radiation_wavelength 1.54184
_diffrn_radiation_xray_symbol K-L~2,3~
_diffrn_reflns_av_unetI/netI 0.0360
_diffrn_reflns_Laue_measured_fraction_full 1.000
_diffrn_reflns_Laue_measured_fraction_max 0.991
_diffrn_reflns_limit_h_max 10
_diffrn_reflns_limit_h_min -12
_diffrn_reflns_limit_k_max 13
_diffrn_reflns_limit_k_min -13
_diffrn_reflns_limit_l_max 14
_diffrn_reflns_limit_l_min -14
_diffrn_reflns_number 56927
_diffrn_reflns_point_group_measured_fraction_full 1.000
_diffrn_reflns_point_group_measured_fraction_max 0.985
_diffrn_reflns_theta_full 67.684
_diffrn_reflns_theta_max 71.339
_diffrn_reflns_theta_min 3.769
_diffrn_source 'microfocus X-Ray tube'
_diffrn_source_type 'Agilent SuperNova (Cu) X-ray Source'
_exptl_absorpt_coefficient_mu 6.000
_exptl_absorpt_correction_T_max 1.000
_exptl_absorpt_correction_T_min 0.513
_exptl_absorpt_correction_type gaussian
_exptl_absorpt_process_details
;
CrysAlisPro 1.171.40.80a (Rigaku Oxford Diffraction, 2020)
Numerical absorption correction based on gaussian integration over
 a multifaceted crystal model (Busing & Levy, 1957).
Empirical absorption correction using spherical harmonics,
 implemented in SCALE3 ABSPACK scaling algorithm.
;
_exptl_crystal_colour 'dark orange'
_exptl_crystal_density_diffrn 1.325
_exptl_crystal_description plate
_exptl_crystal_F_000 558
_exptl_crystal_size_max 0.208
_exptl_crystal_size_mid 0.071
_exptl_crystal_size_min 0.020
_refine_diff_density_max 0.349
_refine_diff_density_min -0.451
_refine_diff_density_rms 0.045
_refine_ls_abs_structure_details
;
 Flack x determined using 1897 quotients [(I+)-(I-)]/[(I+)+(I-)]
 (Parsons, Flack and Wagner, Acta Cryst. B69 (2013) 249-259).
;
_refine_ls_abs_structure_Flack -0.030(2)
_refine_ls_extinction_method none
_refine_ls_goodness_of_fit_ref 1.038
_refine_ls_hydrogen_treatment constr
_refine_ls_matrix_type full
_refine_ls_number_parameters 320
_refine_ls_number_reflns 5132
_refine_ls_number_restraints 1
_refine_ls_restrained_S_all 1.038
_refine_ls_R_factor_all 0.0410
_refine_ls_R_factor_gt 0.0328
_refine_ls_shift/su_max 0.000
_refine_ls_shift/su_mean 0.000
_refine_ls_structure_factor_coef Fsqd
_refine_ls_weighting_details 'w=1/[\s^2^(Fo^2^)+(0.0390P)^2^+0.2520P] where P=(Fo^2^+2Fc^2^)/3'
_refine_ls_weighting_scheme calc
_refine_ls_wR_factor_gt 0.0730
_refine_ls_wR_factor_ref 0.0764
_reflns_Friedel_coverage 0.883
_reflns_Friedel_fraction_full 1.000
_reflns_Friedel_fraction_max 0.978
_reflns_number_gt 4614
_reflns_number_total 5132
_reflns_threshold_expression 'I > 2\s(I)'
_cod_data_source_file d1dt00277e2.cif
_cod_data_source_block ga_rem8
_cod_depositor_comments 'Adding full bibliography for 7706966--7706972.cif.'
_cod_original_sg_symbol_H-M 'P 21'
_cod_database_code 7706967
_audit_block_refno 3669
_audit_block_usercomment 'rm39 orange plate'
_chemical_oxdiff_usercomment 'rm39 orange plate'
_shelx_space_group_comment
;
The symmetry employed for this shelxl refinement is uniquely defined
by the following loop, which should always be used as a source of
symmetry information in preference to the above space-group names.
They are only intended as comments.
;
_shelx_estimated_absorpt_t_max 0.585
_shelx_estimated_absorpt_t_min 0.585
_reflns_odcompleteness_completeness 100.00
_reflns_odcompleteness_iscentric 1
_reflns_odcompleteness_theta 66.97
_shelxl_version_number 2018/3
_olex2_refinement_description
;
1. Fixed Uiso
 At 1.2 times of:
  All C(H) groups, All C(H,H) groups
 At 1.5 times of:
  All C(H,H,H) groups
2.a Ternary CH refined with riding coordinates:
 C1(H1), C16(H16), C17(H17), C20(H20)
2.b Secondary CH2 refined with riding coordinates:
 C2(H2A,H2B), C15(H15A,H15B)
2.c Aromatic/amide H refined with riding coordinates:
 C4(H4), C7(H7), C8(H8), C9(H9), C10(H10), C13(H13), C24(H24), C25(H25),
 C26(H26), C27(H27), C28(H28)
2.d Idealised Me refined as rotating group:
 C18(H18A,H18B,H18C), C19(H19A,H19B,H19C), C21(H21A,H21B,H21C), C22(H22A,H22B,
 H22C)
;
_oxdiff_exptl_absorpt_empirical_details
;
Empirical correction (ABSPACK) includes:
- Absorption correction using spherical harmonics
- Frame scaling
;
_oxdiff_exptl_absorpt_empirical_full_max 1.356
_oxdiff_exptl_absorpt_empirical_full_min 0.771

loop_
_symmetry_equiv_pos_as_xyz
'x, y, z'
'-x, y+1/2, -z'

loop_
_atom_site_label
_atom_site_type_symbol
_atom_site_fract_x
_atom_site_fract_y
_atom_site_fract_z
_atom_site_U_iso_or_equiv
_atom_site_adp_type
_atom_site_occupancy
_atom_site_site_symmetry_order
_atom_site_calc_flag
_atom_site_refinement_flags_posn
_atom_site_refinement_flags_adp
_atom_site_refinement_flags_occupancy
_atom_site_disorder_assembly
_atom_site_disorder_group
Co Co 0.26314(5) 0.84090(5) 0.11581(4) 0.02415(15) Uani 1 1 d . . . . .
S S 0.39184(9) 0.94616(8) 0.24263(7) 0.0295(2) Uani 1 1 d . . . . .
O1 O 0.4708(3) 0.5210(2) 0.1013(2) 0.0333(6) Uani 1 1 d . . . . .
O2 O -0.0534(3) 1.0499(3) 0.0172(3) 0.0453(8) Uani 1 1 d . . . . .
N1 N 0.3274(3) 0.6691(3) 0.1394(2) 0.0244(6) Uani 1 1 d . . . . .
N2 N 0.2673(3) 0.8209(3) -0.0497(2) 0.0255(7) Uani 1 1 d . . . . .
N3 N 0.0980(3) 0.9353(3) 0.1065(3) 0.0290(7) Uani 1 1 d . . . . .
C1 C 0.3453(4) 0.6027(3) 0.2482(3) 0.0277(8) Uani 1 1 d . . . . .
H1 H 0.381911 0.660375 0.306865 0.033 Uiso 1 1 calc R U . . .
C2 C 0.4453(5) 0.5053(4) 0.2203(3) 0.0469(12) Uani 1 1 d . . . . .
H2A H 0.524142 0.517662 0.267227 0.056 Uiso 1 1 calc R U . . .
H2B H 0.411936 0.421683 0.234910 0.056 Uiso 1 1 calc R U . . .
C3 C 0.3992(4) 0.6170(3) 0.0637(3) 0.0269(8) Uani 1 1 d . . . . .
C4 C 0.4126(4) 0.6478(3) -0.0533(3) 0.0272(8) Uani 1 1 d . . . . .
H4 H 0.470444 0.601336 -0.097270 0.033 Uiso 1 1 calc R U . . .
C5 C 0.3462(4) 0.7412(3) -0.1053(3) 0.0265(8) Uani 1 1 d . . . . .
C6 C 0.3398(4) 0.7694(3) -0.2282(3) 0.0304(9) Uani 1 1 d . . . . .
C7 C 0.4031(4) 0.7219(4) -0.3204(3) 0.0378(10) Uani 1 1 d . . . . .
H7 H 0.462604 0.656512 -0.311138 0.045 Uiso 1 1 calc R U . . .
C8 C 0.3768(5) 0.7727(4) -0.4268(3) 0.0473(12) Uani 1 1 d . . . . .
H8 H 0.420631 0.742969 -0.491169 0.057 Uiso 1 1 calc R U . . .
C9 C 0.2872(5) 0.8668(4) -0.4408(3) 0.0475(12) Uani 1 1 d . . . . .
H9 H 0.271578 0.900596 -0.514511 0.057 Uiso 1 1 calc R U . . .
C10 C 0.2205(5) 0.9118(4) -0.3492(3) 0.0432(11) Uani 1 1 d . . . . .
H10 H 0.157870 0.974363 -0.359357 0.052 Uiso 1 1 calc R U . . .
C11 C 0.2480(4) 0.8625(3) -0.2418(3) 0.0324(9) Uani 1 1 d . . . . .
C12 C 0.2000(4) 0.8913(3) -0.1282(3) 0.0299(9) Uani 1 1 d . . . . .
C13 C 0.1006(4) 0.9658(3) -0.1015(3) 0.0344(9) Uani 1 1 d . . . . .
H13 H 0.060224 1.011132 -0.161476 0.041 Uiso 1 1 calc R U . . .
C14 C 0.0533(4) 0.9801(3) 0.0105(3) 0.0324(9) Uani 1 1 d . . . . .
C15 C -0.0938(4) 1.0451(4) 0.1342(4) 0.0448(11) Uani 1 1 d . . . . .
H15A H -0.172530 0.995330 0.140630 0.054 Uiso 1 1 calc R U . . .
H15B H -0.110233 1.128800 0.163682 0.054 Uiso 1 1 calc R U . . .
C16 C 0.0184(4) 0.9845(4) 0.1998(4) 0.0359(9) Uani 1 1 d . . . . .
H16 H -0.014484 0.914322 0.245743 0.043 Uiso 1 1 calc R U . . .
C17 C 0.2205(4) 0.5494(3) 0.2910(3) 0.0301(8) Uani 1 1 d . . . . .
H17 H 0.186158 0.490705 0.232211 0.036 Uiso 1 1 calc R U . . .
C18 C 0.1218(4) 0.6498(4) 0.3077(4) 0.0359(9) Uani 1 1 d . . . . .
H18A H 0.155562 0.710743 0.362132 0.054 Uiso 1 1 calc R U . . .
H18B H 0.043542 0.613494 0.337249 0.054 Uiso 1 1 calc R U . . .
H18C H 0.102481 0.690022 0.234515 0.054 Uiso 1 1 calc R U . . .
C19 C 0.2440(4) 0.4784(4) 0.4020(3) 0.0393(10) Uani 1 1 d . . . . .
H19A H 0.310149 0.416109 0.390693 0.059 Uiso 1 1 calc R U . . .
H19B H 0.164665 0.438154 0.424289 0.059 Uiso 1 1 calc R U . . .
H19C H 0.272222 0.535540 0.462127 0.059 Uiso 1 1 calc R U . . .
C20 C 0.0933(5) 1.0725(4) 0.2789(4) 0.0424(10) Uani 1 1 d . . . . .
H20 H 0.168116 1.025716 0.311085 0.051 Uiso 1 1 calc R U . . .
C21 C 0.0115(5) 1.1105(5) 0.3790(4) 0.0618(14) Uani 1 1 d . . . . .
H21A H -0.061064 1.159802 0.350851 0.093 Uiso 1 1 calc R U . . .
H21B H 0.063165 1.159378 0.433064 0.093 Uiso 1 1 calc R U . . .
H21C H -0.020159 1.036841 0.417295 0.093 Uiso 1 1 calc R U . . .
C22 C 0.1456(5) 1.1832(4) 0.2172(4) 0.0515(12) Uani 1 1 d . . . . .
H22A H 0.198016 1.155507 0.153987 0.077 Uiso 1 1 calc R U . . .
H22B H 0.198150 1.232381 0.270329 0.077 Uiso 1 1 calc R U . . .
H22C H 0.074620 1.233342 0.187274 0.077 Uiso 1 1 calc R U . . .
C23 C 0.5406(4) 0.8697(3) 0.2364(3) 0.0288(8) Uani 1 1 d . . . . .
C24 C 0.5907(4) 0.8294(4) 0.1339(3) 0.0334(8) Uani 1 1 d . . . . .
H24 H 0.545964 0.845729 0.064131 0.040 Uiso 1 1 calc R U . . .
C25 C 0.7053(4) 0.7657(4) 0.1332(4) 0.0463(11) Uani 1 1 d . . . . .
H25 H 0.737982 0.736878 0.063228 0.056 Uiso 1 1 calc R U . . .
C26 C 0.7720(5) 0.7440(4) 0.2341(5) 0.0544(14) Uani 1 1 d . . . . .
H26 H 0.849876 0.699194 0.233653 0.065 Uiso 1 1 calc R U . . .
C27 C 0.7261(5) 0.7871(4) 0.3351(4) 0.0520(13) Uani 1 1 d . . . . .
H27 H 0.773703 0.774212 0.404012 0.062 Uiso 1 1 calc R U . . .
C28 C 0.6114(4) 0.8491(4) 0.3372(3) 0.0399(9) Uani 1 1 d . . . . .
H28 H 0.580104 0.877996 0.407628 0.048 Uiso 1 1 calc R U . . .

loop_
_atom_site_aniso_label
_atom_site_aniso_U_11
_atom_site_aniso_U_22
_atom_site_aniso_U_33
_atom_site_aniso_U_23
_atom_site_aniso_U_13
_atom_site_aniso_U_12
Co 0.0180(3) 0.0249(3) 0.0293(3) 0.0023(2) -0.0035(2) 0.0036(3)
S 0.0225(5) 0.0324(4) 0.0335(4) -0.0033(4) -0.0023(4) 0.0027(4)
O1 0.0322(17) 0.0312(13) 0.0362(13) 0.0011(10) -0.0014(12) 0.0141(12)
O2 0.0300(19) 0.0428(16) 0.0626(19) 0.0064(14) -0.0103(15) 0.0164(13)
N1 0.0181(17) 0.0268(14) 0.0283(14) 0.0032(11) -0.0002(12) 0.0016(12)
N2 0.0210(17) 0.0252(15) 0.0300(14) 0.0031(12) -0.0061(12) -0.0035(12)
N3 0.0211(17) 0.0252(14) 0.0408(16) 0.0037(13) 0.0011(13) 0.0012(13)
C1 0.025(2) 0.0281(17) 0.0295(17) 0.0054(14) -0.0038(15) 0.0070(15)
C2 0.047(3) 0.056(3) 0.038(2) 0.0127(19) 0.007(2) 0.029(2)
C3 0.019(2) 0.0239(16) 0.0372(18) -0.0005(14) -0.0062(16) -0.0012(14)
C4 0.022(2) 0.0280(16) 0.0317(18) -0.0033(13) -0.0013(16) -0.0007(15)
C5 0.022(2) 0.0278(17) 0.0294(17) -0.0026(14) -0.0038(15) -0.0069(15)
C6 0.034(3) 0.0258(17) 0.0310(18) -0.0014(14) -0.0030(17) -0.0141(16)
C7 0.046(3) 0.0317(19) 0.035(2) -0.0035(15) -0.0002(19) -0.0157(19)
C8 0.070(4) 0.043(2) 0.0291(19) -0.0052(17) 0.002(2) -0.023(2)
C9 0.073(4) 0.040(3) 0.0285(19) 0.0049(16) -0.007(2) -0.016(2)
C10 0.056(3) 0.035(2) 0.038(2) 0.0066(16) -0.016(2) -0.0127(19)
C11 0.038(2) 0.029(2) 0.0295(16) 0.0041(14) -0.0103(16) -0.0119(16)
C12 0.029(2) 0.0260(16) 0.0341(18) 0.0045(14) -0.0104(16) -0.0088(15)
C13 0.033(2) 0.0280(18) 0.041(2) 0.0077(15) -0.0139(17) 0.0009(16)
C14 0.020(2) 0.0254(17) 0.051(2) 0.0039(16) -0.0082(17) 0.0051(15)
C15 0.027(3) 0.041(2) 0.066(3) 0.003(2) 0.002(2) 0.0105(19)
C16 0.021(2) 0.0339(19) 0.054(2) 0.0077(17) 0.0060(18) 0.0099(16)
C17 0.031(2) 0.0271(17) 0.0320(17) 0.0023(14) -0.0061(16) -0.0023(16)
C18 0.025(2) 0.040(2) 0.043(2) 0.0051(17) 0.0022(18) 0.0006(17)
C19 0.046(3) 0.035(2) 0.037(2) 0.0081(16) -0.0010(19) -0.0004(19)
C20 0.037(3) 0.044(2) 0.046(2) -0.0021(18) 0.004(2) 0.014(2)
C21 0.055(4) 0.075(3) 0.056(3) -0.008(3) 0.010(3) 0.025(3)
C22 0.050(3) 0.034(2) 0.070(3) -0.009(2) -0.001(3) 0.002(2)
C23 0.022(2) 0.0268(19) 0.0375(18) -0.0012(14) -0.0037(15) -0.0023(14)
C24 0.024(2) 0.0324(18) 0.0433(19) -0.0049(17) -0.0023(16) -0.0036(18)
C25 0.027(3) 0.038(2) 0.074(3) -0.017(2) 0.000(2) 0.0007(19)
C26 0.026(3) 0.035(2) 0.101(4) -0.007(2) -0.019(3) 0.0055(19)
C27 0.038(3) 0.045(2) 0.071(3) -0.001(2) -0.027(2) 0.004(2)
C28 0.036(2) 0.039(2) 0.045(2) -0.0007(19) -0.0108(17) -0.003(2)

loop_
_atom_type_symbol
_atom_type_description
_atom_type_scat_dispersion_real
_atom_type_scat_dispersion_imag
_atom_type_scat_source
C C 0.0181 0.0091 'International Tables Vol C Tables 4.2.6.8 and 6.1.1.4'
H H 0.0000 0.0000 'International Tables Vol C Tables 4.2.6.8 and 6.1.1.4'
Co Co -2.3653 3.6143 'International Tables Vol C Tables 4.2.6.8 and 6.1.1.4'
N N 0.0311 0.0180 'International Tables Vol C Tables 4.2.6.8 and 6.1.1.4'
O O 0.0492 0.0322 'International Tables Vol C Tables 4.2.6.8 and 6.1.1.4'
S S 0.3331 0.5567 'International Tables Vol C Tables 4.2.6.8 and 6.1.1.4'

loop_
_diffrn_reflns_av_R_equivalents
0.0686

loop_
_exptl_crystal_face_index_h
_exptl_crystal_face_index_k
_exptl_crystal_face_index_l
_exptl_crystal_face_perp_dist
7 0 -1 0.0289
-5 -4 2 0.0612
5 4 -2 0.0612
-7 -1 1 0.0381
-5 5 0 0.0748
1 1 7 0.0100
-1 -1 -7 0.0100
5 -5 0 0.0688

loop_
_geom_angle_atom_site_label_1
_geom_angle_atom_site_label_2
_geom_angle_atom_site_label_3
_geom_angle
_geom_angle_site_symmetry_1
_geom_angle_site_symmetry_3
_geom_angle_publ_flag
N1 Co S 100.71(8) . . ?
N1 Co N3 140.27(13) . . ?
N2 Co S 132.40(9) . . ?
N2 Co N1 91.02(11) . . ?
N2 Co N3 92.45(12) . . ?
N3 Co S 105.77(9) . . ?
C23 S Co 104.06(11) . . ?
C3 O1 C2 107.1(3) . . ?
C14 O2 C15 107.2(3) . . ?
C1 N1 Co 127.7(2) . . ?
C3 N1 Co 120.5(2) . . ?
C3 N1 C1 108.3(3) . . ?
C5 N2 Co 124.8(2) . . ?
C5 N2 C12 109.7(3) . . ?
C12 N2 Co 125.3(3) . . ?
C14 N3 Co 121.8(3) . . ?
C14 N3 C16 107.8(3) . . ?
C16 N3 Co 129.7(2) . . ?
N1 C1 H1 109.2 . . ?
N1 C1 C2 103.1(3) . . ?
N1 C1 C17 112.2(3) . . ?
C2 C1 H1 109.2 . . ?
C17 C1 H1 109.2 . . ?
C17 C1 C2 113.8(3) . . ?
O1 C2 C1 105.6(3) . . ?
O1 C2 H2A 110.6 . . ?
O1 C2 H2B 110.6 . . ?
C1 C2 H2A 110.6 . . ?
C1 C2 H2B 110.6 . . ?
H2A C2 H2B 108.7 . . ?
O1 C3 C4 115.4(3) . . ?
N1 C3 O1 115.9(3) . . ?
N1 C3 C4 128.7(3) . . ?
C3 C4 H4 118.5 . . ?
C5 C4 C3 123.0(3) . . ?
C5 C4 H4 118.5 . . ?
N2 C5 C6 108.7(3) . . ?
C4 C5 N2 124.2(3) . . ?
C4 C5 C6 127.0(3) . . ?
C7 C6 C5 132.6(4) . . ?
C7 C6 C11 121.4(3) . . ?
C11 C6 C5 106.0(3) . . ?
C6 C7 H7 121.1 . . ?
C6 C7 C8 117.9(4) . . ?
C8 C7 H7 121.1 . . ?
C7 C8 H8 119.5 . . ?
C7 C8 C9 121.1(4) . . ?
C9 C8 H8 119.5 . . ?
C8 C9 H9 119.4 . . ?
C10 C9 C8 121.2(4) . . ?
C10 C9 H9 119.4 . . ?
C9 C10 H10 121.0 . . ?
C9 C10 C11 118.0(4) . . ?
C11 C10 H10 121.0 . . ?
C6 C11 C12 107.4(3) . . ?
C10 C11 C6 120.4(4) . . ?
C10 C11 C12 132.2(4) . . ?
N2 C12 C11 107.9(3) . . ?
C13 C12 N2 124.0(4) . . ?
C13 C12 C11 128.0(3) . . ?
C12 C13 H13 117.9 . . ?
C12 C13 C14 124.2(3) . . ?
C14 C13 H13 117.9 . . ?
O2 C14 C13 114.9(3) . . ?
N3 C14 O2 116.0(4) . . ?
N3 C14 C13 129.1(4) . . ?
O2 C15 H15A 110.8 . . ?
O2 C15 H15B 110.8 . . ?
O2 C15 C16 104.7(3) . . ?
H15A C15 H15B 108.9 . . ?
C16 C15 H15A 110.8 . . ?
C16 C15 H15B 110.8 . . ?
N3 C16 C15 102.7(3) . . ?
N3 C16 H16 109.1 . . ?
N3 C16 C20 112.4(3) . . ?
C15 C16 H16 109.1 . . ?
C20 C16 C15 114.2(3) . . ?
C20 C16 H16 109.1 . . ?
C1 C17 H17 108.2 . . ?
C1 C17 C19 110.5(3) . . ?
C18 C17 C1 111.1(3) . . ?
C18 C17 H17 108.2 . . ?
C18 C17 C19 110.4(3) . . ?
C19 C17 H17 108.2 . . ?
C17 C18 H18A 109.5 . . ?
C17 C18 H18B 109.5 . . ?
C17 C18 H18C 109.5 . . ?
H18A C18 H18B 109.5 . . ?
H18A C18 H18C 109.5 . . ?
H18B C18 H18C 109.5 . . ?
C17 C19 H19A 109.5 . . ?
C17 C19 H19B 109.5 . . ?
C17 C19 H19C 109.5 . . ?
H19A C19 H19B 109.5 . . ?
H19A C19 H19C 109.5 . . ?
H19B C19 H19C 109.5 . . ?
C16 C20 H20 107.2 . . ?
C21 C20 C16 110.2(4) . . ?
C21 C20 H20 107.2 . . ?
C22 C20 C16 113.1(4) . . ?
C22 C20 H20 107.2 . . ?
C22 C20 C21 111.6(4) . . ?
C20 C21 H21A 109.5 . . ?
C20 C21 H21B 109.5 . . ?
C20 C21 H21C 109.5 . . ?
H21A C21 H21B 109.5 . . ?
H21A C21 H21C 109.5 . . ?
H21B C21 H21C 109.5 . . ?
C20 C22 H22A 109.5 . . ?
C20 C22 H22B 109.5 . . ?
C20 C22 H22C 109.5 . . ?
H22A C22 H22B 109.5 . . ?
H22A C22 H22C 109.5 . . ?
H22B C22 H22C 109.5 . . ?
C24 C23 S 122.3(3) . . ?
C24 C23 C28 118.4(4) . . ?
C28 C23 S 119.3(3) . . ?
C23 C24 H24 119.8 . . ?
C25 C24 C23 120.4(4) . . ?
C25 C24 H24 119.8 . . ?
C24 C25 H25 120.0 . . ?
C26 C25 C24 120.0(4) . . ?
C26 C25 H25 120.0 . . ?
C25 C26 H26 119.9 . . ?
C27 C26 C25 120.1(4) . . ?
C27 C26 H26 119.9 . . ?
C26 C27 H27 119.8 . . ?
C26 C27 C28 120.4(4) . . ?
C28 C27 H27 119.8 . . ?
C23 C28 H28 119.7 . . ?
C27 C28 C23 120.5(4) . . ?
C27 C28 H28 119.7 . . ?

loop_
_geom_bond_atom_site_label_1
_geom_bond_atom_site_label_2
_geom_bond_distance
_geom_bond_site_symmetry_2
_geom_bond_publ_flag
Co S 2.2894(10) . ?
Co N1 2.002(3) . ?
Co N2 1.956(3) . ?
Co N3 2.011(3) . ?
S C23 1.768(4) . ?
O1 C2 1.437(5) . ?
O1 C3 1.353(4) . ?
O2 C14 1.354(5) . ?
O2 C15 1.447(6) . ?
N1 C1 1.474(4) . ?
N1 C3 1.305(5) . ?
N2 C5 1.372(5) . ?
N2 C12 1.378(4) . ?
N3 C14 1.303(5) . ?
N3 C16 1.490(5) . ?
C1 H1 1.0000 . ?
C1 C2 1.530(5) . ?
C1 C17 1.525(6) . ?
C2 H2A 0.9900 . ?
C2 H2B 0.9900 . ?
C3 C4 1.424(5) . ?
C4 H4 0.9500 . ?
C4 C5 1.365(5) . ?
C5 C6 1.474(5) . ?
C6 C7 1.381(6) . ?
C6 C11 1.402(6) . ?
C7 H7 0.9500 . ?
C7 C8 1.386(6) . ?
C8 H8 0.9500 . ?
C8 C9 1.395(7) . ?
C9 H9 0.9500 . ?
C9 C10 1.384(7) . ?
C10 H10 0.9500 . ?
C10 C11 1.394(5) . ?
C11 C12 1.469(5) . ?
C12 C13 1.360(6) . ?
C13 H13 0.9500 . ?
C13 C14 1.424(6) . ?
C15 H15A 0.9900 . ?
C15 H15B 0.9900 . ?
C15 C16 1.537(5) . ?
C16 H16 1.0000 . ?
C16 C20 1.534(6) . ?
C17 H17 1.0000 . ?
C17 C18 1.519(6) . ?
C17 C19 1.529(5) . ?
C18 H18A 0.9800 . ?
C18 H18B 0.9800 . ?
C18 H18C 0.9800 . ?
C19 H19A 0.9800 . ?
C19 H19B 0.9800 . ?
C19 H19C 0.9800 . ?
C20 H20 1.0000 . ?
C20 C21 1.527(6) . ?
C20 C22 1.514(6) . ?
C21 H21A 0.9800 . ?
C21 H21B 0.9800 . ?
C21 H21C 0.9800 . ?
C22 H22A 0.9800 . ?
C22 H22B 0.9800 . ?
C22 H22C 0.9800 . ?
C23 C24 1.394(5) . ?
C23 C28 1.398(5) . ?
C24 H24 0.9500 . ?
C24 C25 1.386(6) . ?
C25 H25 0.9500 . ?
C25 C26 1.380(6) . ?
C26 H26 0.9500 . ?
C26 C27 1.371(7) . ?
C27 H27 0.9500 . ?
C27 C28 1.377(6) . ?
C28 H28 0.9500 . ?

loop_
_geom_torsion_atom_site_label_1
_geom_torsion_atom_site_label_2
_geom_torsion_atom_site_label_3
_geom_torsion_atom_site_label_4
_geom_torsion
_geom_torsion_site_symmetry_1
_geom_torsion_site_symmetry_2
_geom_torsion_site_symmetry_3
_geom_torsion_site_symmetry_4
_geom_torsion_publ_flag
Co S C23 C24 41.0(3) . . . . ?
Co S C23 C28 -139.4(3) . . . . ?
Co N1 C1 C2 -156.5(3) . . . . ?
Co N1 C1 C17 80.6(4) . . . . ?
Co N1 C3 O1 159.3(2) . . . . ?
Co N1 C3 C4 -20.6(5) . . . . ?
Co N2 C5 C4 14.3(5) . . . . ?
Co N2 C5 C6 -169.0(2) . . . . ?
Co N2 C12 C11 169.4(2) . . . . ?
Co N2 C12 C13 -15.2(5) . . . . ?
Co N3 C14 O2 -175.0(2) . . . . ?
Co N3 C14 C13 5.2(6) . . . . ?
Co N3 C16 C15 -179.5(3) . . . . ?
Co N3 C16 C20 57.3(4) . . . . ?
S C23 C24 C25 -177.6(3) . . . . ?
S C23 C28 C27 178.5(3) . . . . ?
O1 C3 C4 C5 179.2(3) . . . . ?
O2 C15 C16 N3 -12.8(4) . . . . ?
O2 C15 C16 C20 109.2(4) . . . . ?
N1 C1 C2 O1 -2.1(4) . . . . ?
N1 C1 C17 C18 -58.7(4) . . . . ?
N1 C1 C17 C19 178.4(3) . . . . ?
N1 C3 C4 C5 -1.0(6) . . . . ?
N2 C5 C6 C7 176.8(4) . . . . ?
N2 C5 C6 C11 -3.9(4) . . . . ?
N2 C12 C13 C14 -0.3(6) . . . . ?
N3 C16 C20 C21 -174.7(3) . . . . ?
N3 C16 C20 C22 59.6(5) . . . . ?
C1 N1 C3 O1 -1.0(4) . . . . ?
C1 N1 C3 C4 179.2(4) . . . . ?
C2 O1 C3 N1 -0.5(4) . . . . ?
C2 O1 C3 C4 179.4(3) . . . . ?
C2 C1 C17 C18 -175.3(3) . . . . ?
C2 C1 C17 C19 61.8(4) . . . . ?
C3 O1 C2 C1 1.6(4) . . . . ?
C3 N1 C1 C2 1.9(4) . . . . ?
C3 N1 C1 C17 -120.9(3) . . . . ?
C3 C4 C5 N2 5.0(6) . . . . ?
C3 C4 C5 C6 -170.9(3) . . . . ?
C4 C5 C6 C7 -6.7(7) . . . . ?
C4 C5 C6 C11 172.6(4) . . . . ?
C5 N2 C12 C11 -5.5(4) . . . . ?
C5 N2 C12 C13 169.9(3) . . . . ?
C5 C6 C7 C8 -178.1(4) . . . . ?
C5 C6 C11 C10 178.9(3) . . . . ?
C5 C6 C11 C12 0.5(4) . . . . ?
C6 C7 C8 C9 -1.5(6) . . . . ?
C6 C11 C12 N2 3.0(4) . . . . ?
C6 C11 C12 C13 -172.2(4) . . . . ?
C7 C6 C11 C10 -1.7(6) . . . . ?
C7 C6 C11 C12 179.9(3) . . . . ?
C7 C8 C9 C10 -0.6(6) . . . . ?
C8 C9 C10 C11 1.7(6) . . . . ?
C9 C10 C11 C6 -0.5(6) . . . . ?
C9 C10 C11 C12 177.4(4) . . . . ?
C10 C11 C12 N2 -175.2(4) . . . . ?
C10 C11 C12 C13 9.7(7) . . . . ?
C11 C6 C7 C8 2.7(6) . . . . ?
C11 C12 C13 C14 174.2(4) . . . . ?
C12 N2 C5 C4 -170.7(3) . . . . ?
C12 N2 C5 C6 5.9(4) . . . . ?
C12 C13 C14 O2 -174.3(3) . . . . ?
C12 C13 C14 N3 5.5(6) . . . . ?
C14 O2 C15 C16 11.1(4) . . . . ?
C14 N3 C16 C15 10.4(4) . . . . ?
C14 N3 C16 C20 -112.8(4) . . . . ?
C15 O2 C14 N3 -4.9(5) . . . . ?
C15 O2 C14 C13 174.9(3) . . . . ?
C15 C16 C20 C21 68.9(5) . . . . ?
C15 C16 C20 C22 -56.8(5) . . . . ?
C16 N3 C14 O2 -4.0(4) . . . . ?
C16 N3 C14 C13 176.3(4) . . . . ?
C17 C1 C2 O1 119.7(4) . . . . ?
C23 C24 C25 C26 -1.4(6) . . . . ?
C24 C23 C28 C27 -1.9(6) . . . . ?
C24 C25 C26 C27 -1.0(7) . . . . ?
C25 C26 C27 C28 2.0(7) . . . . ?
C26 C27 C28 C23 -0.5(7) . . . . ?
C28 C23 C24 C25 2.8(6) . . . . ?
